data_1504663
loop_
_publ_author_name
'Yumoto, Koji'
'Irie, Masahiro'
'Matsuda, Kenji'

_publ_contact_author
;Prof. Kenji. Matsuda
Department of Chemistry and Biochemistry
Graduate School of Engineering, Kyushu University
Motooka 744, Nishi-ku, Fukuoka 819-0395, Japan
;
_publ_section_title
;
 Control of the photoreactivity of diarylethene derivatives by
 quaternarization of the pyridylethynyl group.
;
_journal_issue 10
_journal_name_full 'Organic letters'
_journal_page_first 2051
_journal_page_last 2054
_journal_paper_doi 10.1021/ol8005216
_journal_volume 10
_journal_year 2008
_chemical_formula_sum 'C41 H34 F18 N2 P2 S2'
_chemical_formula_weight 1022.76
_chemical_name_systematic
;
 ?
;
_space_group_IT_number 43
_symmetry_cell_setting orthorhombic
_symmetry_space_group_name_Hall 'F 2 -2d'
_symmetry_space_group_name_H-M 'F d d 2'
_atom_sites_solution_hydrogens geom
_atom_sites_solution_primary direct
_atom_sites_solution_secondary difmap
_audit_creation_method SHELXL-97
_cell_angle_alpha 90.00
_cell_angle_beta 90.00
_cell_angle_gamma 90.00
_cell_formula_units_Z 8
_cell_length_a 26.0526(14)
_cell_length_b 33.9275(19)
_cell_length_c 9.4130(5)
_cell_measurement_reflns_used 4616
_cell_measurement_temperature 123
_cell_measurement_theta_max 27.05
_cell_measurement_theta_min 2.38
_cell_volume 8320.1(8)
_computing_cell_refinement 'Bruker SMART'
_computing_data_collection 'Bruker SMART'
_computing_data_reduction 'Bruker SAINT'
_computing_molecular_graphics 'Bruker SHELXTL'
_computing_publication_material 'Bruker SHELXTL'
_computing_structure_refinement 'SHELXL-97 (Sheldrick, 1997)'
_computing_structure_solution 'SHELXS-97 (Sheldrick, 1990)'
_diffrn_ambient_temperature 123
_diffrn_detector_area_resol_mean 8.333
_diffrn_measured_fraction_theta_full 0.939
_diffrn_measured_fraction_theta_max 0.939
_diffrn_measurement_device_type 'CCD area detector'
_diffrn_measurement_method 'phi and omega scans'
_diffrn_radiation_monochromator graphite
_diffrn_radiation_source 'fine-focus sealed tube'
_diffrn_radiation_type MoK\a
_diffrn_radiation_wavelength 0.71073
_diffrn_reflns_av_R_equivalents 0.0253
_diffrn_reflns_av_sigmaI/netI 0.0310
_diffrn_reflns_limit_h_max 34
_diffrn_reflns_limit_h_min -14
_diffrn_reflns_limit_k_max 43
_diffrn_reflns_limit_k_min -42
_diffrn_reflns_limit_l_max 12
_diffrn_reflns_limit_l_min -11
_diffrn_reflns_number 12221
_diffrn_reflns_theta_full 28.20
_diffrn_reflns_theta_max 28.20
_diffrn_reflns_theta_min 1.97
_exptl_absorpt_coefficient_mu 0.321
_exptl_absorpt_correction_T_max 0.9240
_exptl_absorpt_correction_T_min 0.9097
_exptl_absorpt_correction_type empirical
_exptl_absorpt_process_details
;
SADABS Sheldrick 1996
;
_exptl_crystal_colour yellow
_exptl_crystal_density_diffrn 1.633
_exptl_crystal_density_method 'not measured'
_exptl_crystal_description block
_exptl_crystal_F_000 4144
_exptl_crystal_size_max 0.30
_exptl_crystal_size_mid 0.30
_exptl_crystal_size_min 0.25
_refine_diff_density_max 0.848
_refine_diff_density_min -0.764
_refine_diff_density_rms 0.065
_refine_ls_abs_structure_details 'Flack H D (1983), Acta Cryst. A39, 876-881'
_refine_ls_abs_structure_Flack 0.00(9)
_refine_ls_extinction_method none
_refine_ls_goodness_of_fit_ref 1.147
_refine_ls_hydrogen_treatment constr
_refine_ls_matrix_type full
_refine_ls_number_parameters 295
_refine_ls_number_reflns 4516
_refine_ls_number_restraints 1
_refine_ls_restrained_S_all 1.147
_refine_ls_R_factor_all 0.0525
_refine_ls_R_factor_gt 0.0473
_refine_ls_shift/su_max 0.000
_refine_ls_shift/su_mean 0.000
_refine_ls_structure_factor_coef Fsqd
_refine_ls_weighting_details 'calc w=1/[\s^2^(Fo^2^)+(0.1000P)^2^+0.5000P] where P=(Fo^2^+2Fc^2^)/3'
_refine_ls_weighting_scheme calc
_refine_ls_wR_factor_gt 0.1423
_refine_ls_wR_factor_ref 0.1485
_reflns_number_gt 4107
_reflns_number_total 4516
_reflns_threshold_expression >2sigma(I)
_cod_data_source_file ol8005216-file006.cif
_cod_data_source_block 4a
_cod_depositor_comments
;
The following automatic conversions were performed:

'_symmetry_cell_setting' value 'Orthorhombic' changed to
'orthorhombic' according to
/home/saulius/struct/CIF-dictionaries/cif_core.dic dictionary named
'cif_core.dic' version 2.4.1 from 2010-06-29.

Automatic conversion script
Id: cif_fix_values 1715 2011-07-08 13:25:40Z adriana 
;
_cod_original_sg_symbol_H-M Fdd2
_cod_database_code 1504663

loop_
_symmetry_equiv_pos_as_xyz
'x, y, z'
'-x, -y, z'
'x+1/4, -y+1/4, z+1/4'
'-x+1/4, y+1/4, z+1/4'
'x, y+1/2, z+1/2'
'-x, -y+1/2, z+1/2'
'x+1/4, -y+3/4, z+3/4'
'-x+1/4, y+3/4, z+3/4'
'x+1/2, y, z+1/2'
'-x+1/2, -y, z+1/2'
'x+3/4, -y+1/4, z+3/4'
'-x+3/4, y+1/4, z+3/4'
'x+1/2, y+1/2, z'
'-x+1/2, -y+1/2, z'
'x+3/4, -y+3/4, z+1/4'
'-x+3/4, y+3/4, z+1/4'

loop_
_atom_site_label
_atom_site_type_symbol
_atom_site_fract_x
_atom_site_fract_y
_atom_site_fract_z
_atom_site_U_iso_or_equiv
_atom_site_adp_type
_atom_site_occupancy
_atom_site_symmetry_multiplicity
_atom_site_calc_flag
_atom_site_refinement_flags
_atom_site_disorder_assembly
_atom_site_disorder_group
C1 C 0.18006(11) 0.26260(8) 0.1470(3) 0.0224(6) Uani 1 1 d . . .
C2 C 0.20672(10) 0.28321(8) 0.2485(3) 0.0226(6) Uani 1 1 d . . .
C3 C 0.20644(11) 0.32480(8) 0.2247(3) 0.0233(6) Uani 1 1 d . . .
H3 H 0.2228 0.3431 0.2862 0.028 Uiso 1 1 calc R . .
C4 C 0.18031(11) 0.33563(8) 0.1048(3) 0.0239(6) Uani 1 1 d . . .
C5 C 0.23240(11) 0.26470(8) 0.3709(3) 0.0231(6) Uani 1 1 d . . .
C6 C 0.21865(14) 0.27654(9) 0.5201(4) 0.0331(7) Uani 1 1 d . A .
C7 C 0.2500 0.2500 0.6156(5) 0.0554(17) Uani 1 2 d S . .
C8 C 0.16760(12) 0.21956(9) 0.1433(3) 0.0263(6) Uani 1 1 d . . .
H8A H 0.1298 0.2164 0.1453 0.032 Uiso 1 1 calc R . .
H8B H 0.1815 0.2070 0.2301 0.032 Uiso 1 1 calc R . .
C9 C 0.18865(10) 0.19792(8) 0.0138(3) 0.0234(5) Uani 1 1 d . . .
H9A H 0.1699 0.2070 -0.0716 0.028 Uiso 1 1 calc R . .
H9B H 0.2252 0.2051 0.0015 0.028 Uiso 1 1 calc R . .
C10 C 0.18450(10) 0.15371(8) 0.0229(3) 0.0242(6) Uani 1 1 d . . .
C11 C 0.15998(12) 0.13436(9) 0.1354(3) 0.0267(6) Uani 1 1 d . . .
H11 H 0.1424 0.1491 0.2060 0.032 Uiso 1 1 calc R . .
C12 C 0.16146(13) 0.09379(9) 0.1436(4) 0.0312(7) Uani 1 1 d . . .
H12 H 0.1455 0.0808 0.2213 0.037 Uiso 1 1 calc R . .
C13 C 0.18910(14) 0.02917(9) 0.0616(4) 0.0358(8) Uani 1 1 d . . .
H13A H 0.2120 0.0233 0.1414 0.054 Uiso 1 1 calc R . .
H13B H 0.2029 0.0174 -0.0254 0.054 Uiso 1 1 calc R . .
H13C H 0.1550 0.0182 0.0808 0.054 Uiso 1 1 calc R . .
C14 C 0.20683(12) 0.09012(9) -0.0696(4) 0.0283(6) Uani 1 1 d . . .
H14 H 0.2225 0.0746 -0.1416 0.034 Uiso 1 1 calc R . .
C15 C 0.20658(12) 0.13026(9) -0.0815(3) 0.0263(6) Uani 1 1 d . . .
H15 H 0.2217 0.1423 -0.1624 0.032 Uiso 1 1 calc R . .
C16 C 0.17353(11) 0.37540(9) 0.0449(4) 0.0268(7) Uani 1 1 d . . .
C17 C 0.18424(11) 0.40846(9) 0.1295(4) 0.0293(7) Uani 1 1 d . . .
H17 H 0.1946 0.4051 0.2256 0.035 Uiso 1 1 calc R . .
C18 C 0.17973(12) 0.44582(10) 0.0728(4) 0.0346(7) Uani 1 1 d . . .
H18 H 0.1874 0.4680 0.1306 0.041 Uiso 1 1 calc R . .
C19 C 0.16455(15) 0.45170(11) -0.0649(5) 0.0432(9) Uani 1 1 d . . .
H19 H 0.1618 0.4776 -0.1021 0.052 Uiso 1 1 calc R . .
C20 C 0.15323(15) 0.41916(11) -0.1497(5) 0.0455(9) Uani 1 1 d . . .
H20 H 0.1427 0.4229 -0.2454 0.055 Uiso 1 1 calc R . .
C21 C 0.15735(14) 0.38131(10) -0.0945(4) 0.0367(8) Uani 1 1 d . . .
H21 H 0.1491 0.3593 -0.1523 0.044 Uiso 1 1 calc R . .
F1 F 0.2290(2) 0.31381(8) 0.5459(3) 0.140(2) Uani 1 1 d . . .
F2 F 0.16916(10) 0.27190(11) 0.5462(3) 0.0781(11) Uani 1 1 d . . .
F4 F 0.23133(10) 0.10300(7) 0.3819(2) 0.0454(6) Uani 1 1 d . . .
F5 F 0.29409(10) 0.07616(11) 0.5130(4) 0.0862(11) Uani 1 1 d . . .
F6 F 0.23635(11) 0.03873(6) 0.6296(2) 0.0525(7) Uani 1 1 d . . .
F7 F 0.17377(10) 0.06423(10) 0.4894(4) 0.0707(8) Uani 1 1 d . . .
F8 F 0.22441(14) 0.10396(7) 0.6194(3) 0.0719(10) Uani 1 1 d . . .
F9 F 0.24267(14) 0.03750(8) 0.3882(3) 0.0658(8) Uani 1 1 d . . .
F3A F 0.20995(17) 0.21738(13) 0.6515(5) 0.0462(13) Uiso 0.505(6) 1 d P A 1
F3B F 0.23318(16) 0.24323(14) 0.7350(5) 0.0458(14) Uiso 0.495(6) 1 d P . 2
N1 N 0.18508(10) 0.07247(7) 0.0435(3) 0.0265(6) Uani 1 1 d . . .
P1 P 0.23420(3) 0.07091(2) 0.50545(9) 0.0302(2) Uani 1 1 d . . .
S1 S 0.15523(3) 0.29419(2) 0.02074(8) 0.02590(18) Uani 1 1 d . . .

loop_
_atom_site_aniso_label
_atom_site_aniso_U_11
_atom_site_aniso_U_22
_atom_site_aniso_U_33
_atom_site_aniso_U_23
_atom_site_aniso_U_13
_atom_site_aniso_U_12
C1 0.0230(13) 0.0214(13) 0.0227(14) -0.0002(11) 0.0016(11) 0.0012(10)
C2 0.0226(13) 0.0217(13) 0.0234(14) 0.0006(11) 0.0035(11) -0.0015(10)
C3 0.0206(13) 0.0217(13) 0.0278(15) -0.0010(11) 0.0026(11) -0.0001(10)
C4 0.0242(13) 0.0199(13) 0.0277(16) -0.0023(11) 0.0041(12) -0.0040(10)
C5 0.0284(14) 0.0206(13) 0.0203(13) -0.0006(11) 0.0017(11) -0.0084(11)
C6 0.0481(18) 0.0258(15) 0.0253(15) -0.0030(13) 0.0052(15) -0.0044(13)
C7 0.047(3) 0.104(5) 0.015(2) 0.000 0.000 0.015(3)
C8 0.0305(15) 0.0227(13) 0.0258(16) -0.0015(12) 0.0021(12) -0.0024(11)
C9 0.0241(13) 0.0215(13) 0.0246(14) 0.0004(12) -0.0019(12) -0.0016(10)
C10 0.0217(12) 0.0253(13) 0.0256(14) -0.0035(12) -0.0045(12) -0.0001(10)
C11 0.0297(15) 0.0258(14) 0.0245(15) -0.0031(12) 0.0027(12) -0.0011(11)
C12 0.0365(17) 0.0257(14) 0.0313(17) -0.0011(13) 0.0008(13) -0.0068(13)
C13 0.0381(17) 0.0187(14) 0.050(2) 0.0001(13) -0.0112(15) 0.0024(12)
C14 0.0293(15) 0.0275(15) 0.0282(16) -0.0066(12) -0.0025(12) 0.0033(12)
C15 0.0275(14) 0.0265(15) 0.0250(15) -0.0027(12) -0.0013(12) -0.0039(12)
C16 0.0194(13) 0.0245(14) 0.0365(18) 0.0084(12) 0.0026(12) 0.0011(10)
C17 0.0211(14) 0.0267(15) 0.0401(18) 0.0020(13) 0.0056(13) 0.0048(11)
C18 0.0282(16) 0.0238(15) 0.052(2) 0.0037(14) 0.0047(15) 0.0022(12)
C19 0.0342(18) 0.0326(18) 0.063(3) 0.0175(17) -0.0029(18) 0.0000(14)
C20 0.049(2) 0.044(2) 0.044(2) 0.0174(18) -0.0121(18) -0.0033(17)
C21 0.0398(19) 0.0347(18) 0.0355(19) 0.0069(15) -0.0067(15) -0.0037(14)
F1 0.352(8) 0.0337(14) 0.0337(15) -0.0139(12) 0.031(2) -0.060(2)
F2 0.0429(14) 0.157(3) 0.0344(14) 0.0110(15) 0.0124(11) 0.0403(16)
F4 0.0630(15) 0.0359(11) 0.0373(12) 0.0106(9) 0.0018(10) -0.0024(10)
F5 0.0382(14) 0.160(3) 0.0601(18) 0.025(2) -0.0054(14) -0.0183(16)
F6 0.090(2) 0.0298(11) 0.0373(13) 0.0064(9) 0.0089(12) 0.0146(11)
F7 0.0476(14) 0.097(2) 0.068(2) 0.0225(18) 0.0054(15) -0.0091(14)
F8 0.145(3) 0.0313(12) 0.0393(14) -0.0041(10) 0.0141(16) 0.0115(14)
F9 0.113(3) 0.0467(15) 0.0376(14) -0.0090(11) 0.0008(15) 0.0173(14)
N1 0.0240(12) 0.0223(12) 0.0332(15) -0.0014(10) -0.0077(10) 0.0012(9)
P1 0.0385(4) 0.0259(4) 0.0263(4) 0.0012(3) 0.0040(3) 0.0028(3)
S1 0.0259(3) 0.0248(3) 0.0271(4) -0.0014(3) -0.0036(3) -0.0008(3)

loop_
_atom_type_symbol
_atom_type_description
_atom_type_scat_dispersion_real
_atom_type_scat_dispersion_imag
_atom_type_scat_source
C C 0.0033 0.0016 'International Tables Vol C Tables 4.2.6.8 and 6.1.1.4'
H H 0.0000 0.0000 'International Tables Vol C Tables 4.2.6.8 and 6.1.1.4'
N N 0.0061 0.0033 'International Tables Vol C Tables 4.2.6.8 and 6.1.1.4'
F F 0.0171 0.0103 'International Tables Vol C Tables 4.2.6.8 and 6.1.1.4'
P P 0.1023 0.0942 'International Tables Vol C Tables 4.2.6.8 and 6.1.1.4'
S S 0.1246 0.1234 'International Tables Vol C Tables 4.2.6.8 and 6.1.1.4'

loop_
_geom_angle_atom_site_label_1
_geom_angle_atom_site_label_2
_geom_angle_atom_site_label_3
_geom_angle
_geom_angle_site_symmetry_1
_geom_angle_site_symmetry_3
C2 C1 C8 128.5(3) . .
C2 C1 S1 110.6(2) . .
C8 C1 S1 120.6(2) . .
C1 C2 C3 113.1(3) . .
C1 C2 C5 123.8(3) . .
C3 C2 C5 123.1(3) . .
C4 C3 C2 113.4(3) . .
C4 C3 H3 123.3 . .
C2 C3 H3 123.3 . .
C3 C4 C16 128.4(3) . .
C3 C4 S1 110.2(2) . .
C16 C4 S1 121.4(2) . .
C5 C5 C2 128.42(16) 14 .
C5 C5 C6 110.96(18) 14 .
C2 C5 C6 120.5(3) . .
F1 C6 F2 106.3(4) . .
F1 C6 C5 112.3(3) . .
F2 C6 C5 112.0(3) . .
F1 C6 C7 110.6(3) . .
F2 C6 C7 110.2(3) . .
C5 C6 C7 105.5(3) . .
F3B C7 F3B 47.5(4) 14 .
F3B C7 C6 117.6(3) 14 14
F3B C7 C6 128.7(3) . 14
F3B C7 C6 128.7(3) 14 .
F3B C7 C6 117.6(3) . .
C6 C7 C6 107.0(4) 14 .
F3B C7 F3A 55.2(3) 14 14
F3B C7 F3A 100.0(4) . 14
C6 C7 F3A 101.0(2) 14 14
C6 C7 F3A 93.9(2) . 14
F3B C7 F3A 100.0(4) 14 .
F3B C7 F3A 55.2(3) . .
C6 C7 F3A 93.9(2) 14 .
C6 C7 F3A 101.0(2) . .
F3A C7 F3A 154.9(5) 14 .
C1 C8 C9 114.2(3) . .
C1 C8 H8A 108.7 . .
C9 C8 H8A 108.7 . .
C1 C8 H8B 108.7 . .
C9 C8 H8B 108.7 . .
H8A C8 H8B 107.6 . .
C10 C9 C8 114.1(3) . .
C10 C9 H9A 108.7 . .
C8 C9 H9A 108.7 . .
C10 C9 H9B 108.7 . .
C8 C9 H9B 108.7 . .
H9A C9 H9B 107.6 . .
C15 C10 C11 117.1(3) . .
C15 C10 C9 120.0(3) . .
C11 C10 C9 122.9(3) . .
C12 C11 C10 119.8(3) . .
C12 C11 H11 120.1 . .
C10 C11 H11 120.1 . .
N1 C12 C11 120.9(3) . .
N1 C12 H12 119.6 . .
C11 C12 H12 119.6 . .
N1 C13 H13A 109.5 . .
N1 C13 H13B 109.5 . .
H13A C13 H13B 109.5 . .
N1 C13 H13C 109.5 . .
H13A C13 H13C 109.5 . .
H13B C13 H13C 109.5 . .
N1 C14 C15 120.4(3) . .
N1 C14 H14 119.8 . .
C15 C14 H14 119.8 . .
C14 C15 C10 121.0(3) . .
C14 C15 H15 119.5 . .
C10 C15 H15 119.5 . .
C21 C16 C17 118.7(3) . .
C21 C16 C4 121.9(3) . .
C17 C16 C4 119.4(3) . .
C18 C17 C16 119.8(3) . .
C18 C17 H17 120.1 . .
C16 C17 H17 120.1 . .
C19 C18 C17 121.6(4) . .
C19 C18 H18 119.2 . .
C17 C18 H18 119.2 . .
C18 C19 C20 119.2(3) . .
C18 C19 H19 120.4 . .
C20 C19 H19 120.4 . .
C21 C20 C19 120.1(4) . .
C21 C20 H20 120.0 . .
C19 C20 H20 120.0 . .
C20 C21 C16 120.6(3) . .
C20 C21 H21 119.7 . .
C16 C21 H21 119.7 . .
F3B F3B C7 66.2(2) 14 .
C12 N1 C14 120.7(3) . .
C12 N1 C13 119.2(3) . .
C14 N1 C13 120.1(3) . .
F5 P1 F8 92.8(2) . .
F5 P1 F4 90.13(16) . .
F8 P1 F4 90.19(12) . .
F5 P1 F9 88.55(19) . .
F8 P1 F9 178.5(2) . .
F4 P1 F9 89.25(14) . .
F5 P1 F7 176.7(2) . .
F8 P1 F7 90.33(19) . .
F4 P1 F7 88.96(15) . .
F9 P1 F7 88.29(19) . .
F5 P1 F6 90.53(17) . .
F8 P1 F6 89.66(13) . .
F4 P1 F6 179.32(15) . .
F9 P1 F6 90.88(12) . .
F7 P1 F6 90.39(16) . .
C1 S1 C4 92.73(14) . .

loop_
_geom_bond_atom_site_label_1
_geom_bond_atom_site_label_2
_geom_bond_distance
_geom_bond_site_symmetry_2
C1 C2 1.372(4) .
C1 C8 1.496(4) .
C1 S1 1.726(3) .
C2 C3 1.428(4) .
C2 C5 1.473(4) .
C3 C4 1.368(4) .
C3 H3 0.9500 .
C4 C16 1.473(4) .
C4 S1 1.741(3) .
C5 C5 1.355(6) 14
C5 C6 1.504(5) .
C6 F1 1.316(4) .
C6 F2 1.322(4) .
C6 C7 1.512(5) .
C7 F3B 1.228(6) 14
C7 F3B 1.228(6) .
C7 C6 1.512(5) 14
C7 F3A 1.558(5) 14
C7 F3A 1.558(5) .
C8 C9 1.525(4) .
C8 H8A 0.9900 .
C8 H8B 0.9900 .
C9 C10 1.506(4) .
C9 H9A 0.9900 .
C9 H9B 0.9900 .
C10 C15 1.389(4) .
C10 C11 1.401(4) .
C11 C12 1.379(4) .
C11 H11 0.9500 .
C12 N1 1.338(4) .
C12 H12 0.9500 .
C13 N1 1.483(4) .
C13 H13A 0.9800 .
C13 H13B 0.9800 .
C13 H13C 0.9800 .
C14 N1 1.346(4) .
C14 C15 1.367(4) .
C14 H14 0.9500 .
C15 H15 0.9500 .
C16 C21 1.393(5) .
C16 C17 1.404(5) .
C17 C18 1.381(4) .
C17 H17 0.9500 .
C18 C19 1.369(6) .
C18 H18 0.9500 .
C19 C20 1.394(6) .
C19 H19 0.9500 .
C20 C21 1.390(5) .
C20 H20 0.9500 .
C21 H21 0.9500 .
F4 P1 1.595(2) .
F5 P1 1.572(3) .
F6 P1 1.600(2) .
F7 P1 1.598(3) .
F8 P1 1.572(2) .
F9 P1 1.598(2) .
F3B F3B 0.990(8) 14
